data_7002833
loop_
_publ_author_name
'Jin, Jun-Cheng'
'Wang, Yao-Yu'
'Zhang, Wei-Hong'
'Lermontov, Anatoly S.'
'Lermontova, Elmira Kh.'
'Shi, Qi-Zhen'

_publ_section_title
;
 New types of di-, tetra-, hexa- and octanuclear Ag(i) complexes
 containing 1,3-adamantanedicarboxylic acid
;
_journal_issue 46
_journal_name_full 'Dalton Transactions'
_journal_page_first 10181
_journal_page_last 10191
_journal_paper_doi 10.1039/b909309e
_journal_year 2009
_chemical_formula_moiety 'C22 H23 Ag N2 O4, H2 O'
_chemical_formula_sum 'C22 H25 Ag N2 O5'
_chemical_formula_weight 505.31
_chemical_name_systematic
;
?
;
_space_group_IT_number 11
_symmetry_cell_setting monoclinic
_symmetry_space_group_name_Hall '-P 2yb'
_symmetry_space_group_name_H-M 'P 1 21/m 1'
_atom_sites_solution_hydrogens geom
_atom_sites_solution_primary direct
_atom_sites_solution_secondary difmap
_audit_creation_method SHELXL-97
_cell_angle_alpha 90.00
_cell_angle_beta 113.800(3)
_cell_angle_gamma 90.00
_cell_formula_units_Z 2
_cell_length_a 11.498(2)
_cell_length_b 6.9069(14)
_cell_length_c 13.575(3)
_cell_measurement_temperature 293(2)
_cell_volume 986.4(3)
_computing_cell_refinement APEX2
_computing_data_collection 'APEX2 (Bruker, 2005)'
_computing_data_reduction APEX2
_computing_molecular_graphics APEX2
_computing_publication_material APEX2
_computing_structure_refinement 'SHELXL-97 (Sheldrick, 1997)'
_computing_structure_solution 'SHELXS-97 (Sheldrick, 1990)'
_diffrn_ambient_temperature 293(2)
_diffrn_measured_fraction_theta_full 0.985
_diffrn_measured_fraction_theta_max 0.985
_diffrn_measurement_device_type 'Bruker APEX SMART II'
_diffrn_measurement_method \w
_diffrn_radiation_monochromator graphite
_diffrn_radiation_source 'fine-focus sealed tube'
_diffrn_radiation_type MoK\a
_diffrn_radiation_wavelength 0.71073
_diffrn_reflns_av_R_equivalents 0.0318
_diffrn_reflns_av_sigmaI/netI 0.0429
_diffrn_reflns_limit_h_max 13
_diffrn_reflns_limit_h_min -12
_diffrn_reflns_limit_k_max 7
_diffrn_reflns_limit_k_min -8
_diffrn_reflns_limit_l_max 15
_diffrn_reflns_limit_l_min -16
_diffrn_reflns_number 4307
_diffrn_reflns_theta_full 25.03
_diffrn_reflns_theta_max 25.03
_diffrn_reflns_theta_min 1.64
_diffrn_standards_decay_% 0
_diffrn_standards_interval_time 0
_diffrn_standards_number 0
_exptl_absorpt_coefficient_mu 1.061
_exptl_absorpt_correction_T_max 0.9014
_exptl_absorpt_correction_T_min 0.8571
_exptl_absorpt_correction_type multi-scan
_exptl_absorpt_process_details SADABS
_exptl_crystal_colour colorless
_exptl_crystal_density_diffrn 1.701
_exptl_crystal_density_method 'not measured'
_exptl_crystal_description block
_exptl_crystal_F_000 516
_exptl_crystal_size_max 0.15
_exptl_crystal_size_mid 0.10
_exptl_crystal_size_min 0.10
_refine_diff_density_max 0.761
_refine_diff_density_min -0.919
_refine_diff_density_rms 0.108
_refine_ls_extinction_method none
_refine_ls_goodness_of_fit_ref 1.065
_refine_ls_hydrogen_treatment constr
_refine_ls_matrix_type full
_refine_ls_number_parameters 170
_refine_ls_number_reflns 1877
_refine_ls_number_restraints 3
_refine_ls_restrained_S_all 1.065
_refine_ls_R_factor_all 0.0593
_refine_ls_R_factor_gt 0.0493
_refine_ls_shift/su_max 0.001
_refine_ls_shift/su_mean 0.000
_refine_ls_structure_factor_coef Fsqd
_refine_ls_weighting_details 'calc w=1/[\s^2^(Fo^2^)+(0.0457P)^2^+3.7521P] where P=(Fo^2^+2Fc^2^)/3'
_refine_ls_weighting_scheme calc
_refine_ls_wR_factor_gt 0.1169
_refine_ls_wR_factor_ref 0.1261
_reflns_number_gt 1583
_reflns_number_total 1877
_reflns_threshold_expression >2sigma(I)
_cod_data_source_file b909309e.txt
_cod_data_source_block j2
_cod_original_sg_symbol_H-M 'P 21/m'
_cod_database_code 7002833

loop_
_symmetry_equiv_pos_as_xyz
'x, y, z'
'-x, y+1/2, -z'
'-x, -y, -z'
'x, -y-1/2, z'

loop_
_atom_site_label
_atom_site_type_symbol
_atom_site_fract_x
_atom_site_fract_y
_atom_site_fract_z
_atom_site_U_iso_or_equiv
_atom_site_adp_type
_atom_site_occupancy
_atom_site_symmetry_multiplicity
_atom_site_calc_flag
_atom_site_refinement_flags
_atom_site_disorder_assembly
_atom_site_disorder_group
Ag1 Ag 1.02285(5) 0.7500 0.94523(5) 0.0461(3) Uani 1 2 d S . .
N1 N 0.8398(5) 0.7500 0.9617(5) 0.0370(14) Uani 1 2 d S . .
N2 N 0.2205(5) 0.7500 0.9568(4) 0.0349(14) Uani 1 2 d S . .
O1 O 0.9336(4) 0.5939(9) 0.7545(3) 0.0783(16) Uani 1 1 d . . .
O2 O 0.4271(5) 0.7500 0.4669(5) 0.067(2) Uani 1 2 d S . .
O3 O 0.4085(6) 0.7500 0.3001(5) 0.122(4) Uani 1 2 d S . .
H3 H 0.3328 0.7500 0.2883 0.183 Uiso 1 2 calc SR . .
O4 O 0.8352(5) 0.2500 0.7782(5) 0.082(2) Uani 1 2 d S . .
H4WA H 0.8764 0.1650 0.7647 0.098 Uiso 1 1 d R . .
C1 C 0.7362(7) 0.7500 0.8711(7) 0.071(3) Uani 1 2 d S . .
H1 H 0.7459 0.7500 0.8063 0.085 Uiso 1 2 calc SR . .
C2 C 0.6150(7) 0.7500 0.8673(7) 0.071(3) Uani 1 2 d S . .
H2 H 0.5458 0.7500 0.8010 0.086 Uiso 1 2 calc SR . .
C3 C 0.5954(6) 0.7500 0.9600(5) 0.0281(14) Uani 1 2 d S . .
C4 C 0.7026(7) 0.7500 1.0532(6) 0.050(2) Uani 1 2 d S . .
H4 H 0.6955 0.7500 1.1191 0.060 Uiso 1 2 calc SR . .
C5 C 0.8216(6) 0.7500 1.0507(6) 0.050(2) Uani 1 2 d S . .
H5 H 0.8925 0.7500 1.1159 0.060 Uiso 1 2 calc SR . .
C6 C 0.3230(6) 0.7500 1.0475(6) 0.0395(17) Uani 1 2 d S . .
H6 H 0.3122 0.7500 1.1118 0.047 Uiso 1 2 calc SR . .
C7 C 0.4450(6) 0.7500 1.0529(5) 0.0384(17) Uani 1 2 d S . .
H7 H 0.5138 0.7500 1.1194 0.046 Uiso 1 2 calc SR . .
C8 C 0.4651(6) 0.7500 0.9592(5) 0.0264(13) Uani 1 2 d S . .
C9 C 0.3585(6) 0.7500 0.8648(6) 0.044(2) Uani 1 2 d S . .
H9 H 0.3668 0.7500 0.7994 0.053 Uiso 1 2 calc SR . .
C10 C 0.2396(7) 0.7500 0.8659(6) 0.057(2) Uani 1 2 d S . .
H10 H 0.1691 0.7500 0.8004 0.068 Uiso 1 2 calc SR . .
C11 C 0.9036(7) 0.7500 0.7046(7) 0.069(3) Uani 1 2 d S . .
C12 C 0.8317(7) 0.7500 0.5831(6) 0.070(3) Uani 1 2 d SD . .
C13 C 0.6901(6) 0.7500 0.5551(5) 0.0296(14) Uani 1 2 d S . .
H13A H 0.6676 0.8637 0.5856 0.035 Uiso 0.50 1 calc PR . .
H13B H 0.6676 0.6363 0.5856 0.035 Uiso 0.50 1 calc PR . .
C14 C 0.6164(6) 0.7500 0.4327(5) 0.0321(15) Uani 1 2 d S . .
C15 C 0.4759(7) 0.7500 0.4035(6) 0.051(2) Uani 1 2 d S . .
C16 C 0.6510(6) 0.9288(11) 0.3849(4) 0.069(2) Uani 1 1 d D . .
H16A H 0.6036 0.9299 0.3074 0.082 Uiso 1 1 calc R . .
H16B H 0.6293 1.0446 0.4142 0.082 Uiso 1 1 calc R . .
C17 C 0.7914(7) 0.926(2) 0.4117(5) 0.152(6) Uani 1 1 d D . .
H17 H 0.8136 1.0414 0.3813 0.182 Uiso 1 1 calc R . .
C18 C 0.8636(7) 0.9304(18) 0.5357(5) 0.158(6) Uani 1 1 d D . .
H18A H 0.9544 0.9362 0.5549 0.189 Uiso 1 1 calc R . .
H18B H 0.8392 1.0446 0.5644 0.189 Uiso 1 1 calc R . .
C19 C 0.8248(11) 0.7500 0.3639(9) 0.218(16) Uani 1 2 d S . .
H19A H 0.9149 0.7500 0.3797 0.261 Uiso 1 2 calc SR . .
H19B H 0.7780 0.7500 0.2864 0.261 Uiso 1 2 calc SR . .

loop_
_atom_site_aniso_label
_atom_site_aniso_U_11
_atom_site_aniso_U_22
_atom_site_aniso_U_33
_atom_site_aniso_U_23
_atom_site_aniso_U_13
_atom_site_aniso_U_12
Ag1 0.0207(3) 0.0763(5) 0.0447(4) 0.000 0.0165(2) 0.000
N1 0.023(3) 0.052(4) 0.039(3) 0.000 0.015(3) 0.000
N2 0.023(3) 0.052(4) 0.031(3) 0.000 0.012(2) 0.000
O1 0.051(3) 0.137(5) 0.033(2) -0.006(3) 0.002(2) -0.006(3)
O2 0.034(3) 0.131(6) 0.042(3) 0.000 0.020(3) 0.000
O3 0.030(3) 0.301(14) 0.031(3) 0.000 0.007(3) 0.000
O4 0.033(3) 0.146(7) 0.065(4) 0.000 0.017(3) 0.000
C1 0.026(4) 0.152(11) 0.036(4) 0.000 0.015(3) 0.000
C2 0.025(4) 0.156(11) 0.035(4) 0.000 0.015(3) 0.000
C3 0.019(3) 0.036(4) 0.029(3) 0.000 0.010(3) 0.000
C4 0.028(4) 0.096(7) 0.026(4) 0.000 0.011(3) 0.000
C5 0.017(3) 0.092(7) 0.035(4) 0.000 0.005(3) 0.000
C6 0.031(4) 0.059(5) 0.032(4) 0.000 0.016(3) 0.000
C7 0.025(3) 0.060(5) 0.028(4) 0.000 0.010(3) 0.000
C8 0.019(3) 0.029(3) 0.033(3) 0.000 0.013(3) 0.000
C9 0.019(3) 0.081(6) 0.031(4) 0.000 0.009(3) 0.000
C10 0.024(4) 0.107(8) 0.038(4) 0.000 0.010(3) 0.000
C11 0.021(4) 0.160(12) 0.023(4) 0.000 0.007(3) 0.000
C12 0.021(4) 0.162(11) 0.027(4) 0.000 0.009(3) 0.000
C13 0.027(3) 0.037(4) 0.027(3) 0.000 0.013(3) 0.000
C14 0.027(3) 0.040(4) 0.031(3) 0.000 0.014(3) 0.000
C15 0.031(4) 0.090(7) 0.026(4) 0.000 0.006(3) 0.000
C16 0.085(4) 0.075(5) 0.028(3) 0.011(3) 0.004(3) -0.035(4)
C17 0.091(6) 0.312(16) 0.031(3) 0.031(6) 0.003(4) -0.132(9)
C18 0.085(5) 0.336(16) 0.033(3) 0.022(6) 0.004(3) -0.136(8)
C19 0.044(6) 0.59(5) 0.027(6) 0.000 0.017(5) 0.000

loop_
_atom_type_symbol
_atom_type_description
_atom_type_scat_dispersion_real
_atom_type_scat_dispersion_imag
_atom_type_scat_source
C C 0.0033 0.0016 'International Tables Vol C Tables 4.2.6.8 and 6.1.1.4'
H H 0.0000 0.0000 'International Tables Vol C Tables 4.2.6.8 and 6.1.1.4'
N N 0.0061 0.0033 'International Tables Vol C Tables 4.2.6.8 and 6.1.1.4'
O O 0.0106 0.0060 'International Tables Vol C Tables 4.2.6.8 and 6.1.1.4'
Ag Ag -0.8971 1.1015 'International Tables Vol C Tables 4.2.6.8 and 6.1.1.4'

loop_
_geom_angle_atom_site_label_1
_geom_angle_atom_site_label_2
_geom_angle_atom_site_label_3
_geom_angle
_geom_angle_site_symmetry_1
_geom_angle_site_symmetry_3
_geom_angle_publ_flag
N1 Ag1 N2 171.0(2) . 1_655 ?
N1 Ag1 O1 95.24(17) . . ?
N2 Ag1 O1 93.00(16) 1_655 . ?
C5 N1 C1 116.0(6) . . ?
C5 N1 Ag1 127.6(5) . . ?
C1 N1 Ag1 116.4(5) . . ?
C6 N2 C10 116.4(6) . . ?
C6 N2 Ag1 124.9(5) . 1_455 ?
C10 N2 Ag1 118.7(5) . 1_455 ?
C11 O1 Ag1 95.4(5) . . ?
C15 O3 H3 109.5 . . ?
N1 C1 C2 123.7(7) . . ?
N1 C1 H1 118.1 . . ?
C2 C1 H1 118.1 . . ?
C3 C2 C1 120.5(7) . . ?
C3 C2 H2 119.7 . . ?
C1 C2 H2 119.7 . . ?
C4 C3 C2 115.6(6) . . ?
C4 C3 C8 122.3(6) . . ?
C2 C3 C8 122.1(6) . . ?
C3 C4 C5 120.7(7) . . ?
C3 C4 H4 119.7 . . ?
C5 C4 H4 119.7 . . ?
N1 C5 C4 123.5(7) . . ?
N1 C5 H5 118.2 . . ?
C4 C5 H5 118.2 . . ?
N2 C6 C7 124.0(6) . . ?
N2 C6 H6 118.0 . . ?
C7 C6 H6 118.0 . . ?
C6 C7 C8 119.8(6) . . ?
C6 C7 H7 120.1 . . ?
C8 C7 H7 120.1 . . ?
C9 C8 C7 116.3(6) . . ?
C9 C8 C3 121.4(6) . . ?
C7 C8 C3 122.2(6) . . ?
C8 C9 C10 120.5(7) . . ?
C8 C9 H9 119.7 . . ?
C10 C9 H9 119.7 . . ?
N2 C10 C9 123.0(7) . . ?
N2 C10 H10 118.5 . . ?
C9 C10 H10 118.5 . . ?
O1 C11 O1 119.9(8) 4_575 . ?
O1 C11 C12 120.0(4) 4_575 . ?
O1 C11 C12 120.0(4) . . ?
C13 C12 C18 108.3(5) . 4_575 ?
C13 C12 C18 108.3(5) . . ?
C18 C12 C18 110.8(10) 4_575 . ?
C13 C12 C11 109.4(6) . . ?
C18 C12 C11 110.0(4) 4_575 . ?
C18 C12 C11 110.0(4) . . ?
C12 C13 C14 109.9(5) . . ?
C12 C13 H13A 109.7 . . ?
C14 C13 H13A 109.7 . . ?
C12 C13 H13B 109.7 . . ?
C14 C13 H13B 109.7 . . ?
H13A C13 H13B 108.2 . . ?
C15 C14 C16 109.1(4) . 4_575 ?
C15 C14 C16 109.1(4) . . ?
C16 C14 C16 108.6(7) 4_575 . ?
C15 C14 C13 110.6(5) . . ?
C16 C14 C13 109.8(4) 4_575 . ?
C16 C14 C13 109.8(4) . . ?
O2 C15 O3 121.8(7) . . ?
O2 C15 C14 125.1(7) . . ?
O3 C15 C14 113.2(6) . . ?
C17 C16 C14 108.9(6) . . ?
C17 C16 H16A 109.9 . . ?
C14 C16 H16A 109.9 . . ?
C17 C16 H16B 109.9 . . ?
C14 C16 H16B 109.9 . . ?
H16A C16 H16B 108.3 . . ?
C19 C17 C16 110.2(8) . . ?
C19 C17 C18 111.7(11) . . ?
C16 C17 C18 108.4(6) . . ?
C19 C17 H17 108.9 . . ?
C16 C17 H17 108.9 . . ?
C18 C17 H17 108.9 . . ?
C12 C18 C17 109.2(7) . . ?
C12 C18 H18A 109.8 . . ?
C17 C18 H18A 109.8 . . ?
C12 C18 H18B 109.8 . . ?
C17 C18 H18B 109.8 . . ?
H18A C18 H18B 108.3 . . ?
C17 C19 C17 108.3(9) . 4_575 ?
C17 C19 H19A 110.0 . . ?
C17 C19 H19A 110.0 4_575 . ?
C17 C19 H19B 110.0 . . ?
C17 C19 H19B 110.0 4_575 . ?
H19A C19 H19B 108.4 . . ?

loop_
_geom_bond_atom_site_label_1
_geom_bond_atom_site_label_2
_geom_bond_distance
_geom_bond_site_symmetry_2
_geom_bond_publ_flag
Ag1 N1 2.204(5) . ?
Ag1 N2 2.214(5) 1_655 ?
Ag1 O1 2.603(4) . ?
N1 C5 1.308(9) . ?
N1 C1 1.323(10) . ?
N2 C6 1.316(9) . ?
N2 C10 1.338(9) . ?
N2 Ag1 2.214(5) 1_455 ?
O1 C11 1.245(6) . ?
O2 C15 1.203(9) . ?
O3 C15 1.301(9) . ?
O3 H3 0.8200 . ?
O4 H4WA 0.8199 . ?
C1 C2 1.373(11) . ?
C1 H1 0.9300 . ?
C2 C3 1.365(10) . ?
C2 H2 0.9300 . ?
C3 C4 1.364(9) . ?
C3 C8 1.495(8) . ?
C4 C5 1.382(10) . ?
C4 H4 0.9300 . ?
C5 H5 0.9300 . ?
C6 C7 1.375(9) . ?
C6 H6 0.9300 . ?
C7 C8 1.381(9) . ?
C7 H7 0.9300 . ?
C8 C9 1.370(9) . ?
C9 C10 1.374(10) . ?
C9 H9 0.9300 . ?
C10 H10 0.9300 . ?
C11 O1 1.245(6) 4_575 ?
C11 C12 1.517(11) . ?
C12 C13 1.515(9) . ?
C12 C18 1.514(9) 4_575 ?
C12 C18 1.514(9) . ?
C13 C14 1.531(9) . ?
C13 H13A 0.9700 . ?
C13 H13B 0.9700 . ?
C14 C15 1.500(9) . ?
C14 C16 1.521(7) 4_575 ?
C14 C16 1.521(7) . ?
C16 C17 1.505(9) . ?
C16 H16A 0.9700 . ?
C16 H16B 0.9700 . ?
C17 C19 1.497(14) . ?
C17 C18 1.549(8) . ?
C17 H17 0.9800 . ?
C18 H18A 0.9700 . ?
C18 H18B 0.9700 . ?
C19 C17 1.497(14) 4_575 ?
C19 H19A 0.9700 . ?
C19 H19B 0.9700 . ?
